data_7034355
loop_
_publ_author_name
'Sen, Buddhadeb'
'Mukherjee, Manjira'
'Banerjee, Samya'
'Pal, Siddhartha'
'Chattopadhyay, Pabitra'

_publ_section_title
;
 A rhodamine-based 'turn-on' Al(3+) ion-selective reporter and the
 resultant complex as a secondary sensor for F(-) ion are applicable to
 living cell staining.
;
_journal_issue 18
_journal_name_full 'Dalton transactions (Cambridge, England : 2003)'
_journal_page_first 8708
_journal_page_last 8717
_journal_paper_doi 10.1039/c5dt00315f
_journal_volume 44
_journal_year 2015
_chemical_formula_moiety 'C35 H35 N5 O4'
_chemical_formula_sum 'C35 H35 N5 O4'
_chemical_formula_weight 589.68
_space_group_crystal_system triclinic
_space_group_IT_number 2
_space_group_name_Hall '-P 1'
_space_group_name_H-M_alt 'P -1'
_symmetry_space_group_name_Hall '-P 1'
_symmetry_space_group_name_H-M 'P -1'
_atom_sites_solution_hydrogens geom
_atom_sites_solution_primary direct
_atom_sites_solution_secondary difmap
_audit_creation_method SHELXL-2013
_audit_update_record
;
2015-03-07 deposited with the CCDC.
2015-03-09 downloaded from the CCDC.
;
_cell_angle_alpha 80.149(4)
_cell_angle_beta 80.410(4)
_cell_angle_gamma 65.723(3)
_cell_formula_units_Z 2
_cell_length_a 9.738(2)
_cell_length_b 11.472(3)
_cell_length_c 15.671(4)
_cell_measurement_reflns_used 5534
_cell_measurement_temperature 296(2)
_cell_measurement_theta_max 25.027
_cell_measurement_theta_min 1.326
_cell_volume 1563.3(7)
_computing_cell_refinement 'Bruker SAINT'
_computing_data_collection 'Bruker APEX2'
_computing_data_reduction 'Bruker SAINT'
_computing_molecular_graphics 'Bruker SHELXTL'
_computing_publication_material 'Bruker SHELXTL'
_computing_structure_refinement 'SHELXL-2013 (Sheldrick 2013)'
_computing_structure_solution 'SHELXS-97 (Sheldrick 2008)'
_diffrn_ambient_temperature 296(2)
_diffrn_measured_fraction_theta_full 0.947
_diffrn_measured_fraction_theta_max 0.968
_diffrn_measurement_device_type 'Bruker APEX-II CCD'
_diffrn_measurement_method 'phi and omega scan'
_diffrn_radiation_type MoK\a
_diffrn_radiation_wavelength 0.71073
_diffrn_reflns_av_R_equivalents 0.0286
_diffrn_reflns_av_unetI/netI 0.0282
_diffrn_reflns_Laue_measured_fraction_full 0.947
_diffrn_reflns_Laue_measured_fraction_max 0.968
_diffrn_reflns_limit_h_max 11
_diffrn_reflns_limit_h_min -11
_diffrn_reflns_limit_k_max 13
_diffrn_reflns_limit_k_min -13
_diffrn_reflns_limit_l_max 18
_diffrn_reflns_limit_l_min -18
_diffrn_reflns_number 22055
_diffrn_reflns_point_group_measured_fraction_full 0.947
_diffrn_reflns_point_group_measured_fraction_max 0.968
_diffrn_reflns_theta_full 25.242
_diffrn_reflns_theta_max 25.027
_diffrn_reflns_theta_min 1.326
_diffrn_source 'fine-focus sealed tube'
_exptl_absorpt_coefficient_mu 0.083
_exptl_absorpt_correction_type none
_exptl_crystal_colour Yellow
_exptl_crystal_density_diffrn 1.253
_exptl_crystal_density_method 'not measured'
_exptl_crystal_description Block
_exptl_crystal_F_000 624
_exptl_crystal_size_max 0.45
_exptl_crystal_size_mid 0.34
_exptl_crystal_size_min 0.27
_refine_diff_density_max 1.115
_refine_diff_density_min -0.324
_refine_diff_density_rms 0.097
_refine_ls_extinction_coef 0.036(5)
_refine_ls_extinction_expression Fc^*^=kFc[1+0.001xFc^2^\l^3^/sin(2\q)]^-1/4^
_refine_ls_extinction_method SHELXL
_refine_ls_goodness_of_fit_ref 1.001
_refine_ls_hydrogen_treatment constr
_refine_ls_matrix_type full
_refine_ls_number_parameters 403
_refine_ls_number_reflns 5359
_refine_ls_number_restraints 1
_refine_ls_restrained_S_all 1.001
_refine_ls_R_factor_all 0.0919
_refine_ls_R_factor_gt 0.0725
_refine_ls_shift/su_max 0.000
_refine_ls_shift/su_mean 0.000
_refine_ls_structure_factor_coef Fsqd
_refine_ls_weighting_details 'w=1/[\s^2^(Fo^2^)+(0.1077P)^2^+0.6981P] where P=(Fo^2^+2Fc^2^)/3'
_refine_ls_weighting_scheme calc
_refine_ls_wR_factor_gt 0.1920
_refine_ls_wR_factor_ref 0.2114
_reflns_Friedel_coverage 0.000
_reflns_number_gt 3974
_reflns_number_total 5359
_reflns_threshold_expression 'I > 2\s(I)'
_cod_data_source_file c5dt00315f2.cif
_cod_data_source_block PF_210
_cod_depositor_comments
;
 Removing the '_publ_section_authors' data item since it was not found in the
 core CIF dictionary and the same information was already provided in the
 official bibliography data items. No information was lost by removing this
 data item.

 Antanas Vaitkus,
 2017-03-07

 'Adding full bibliography for 7034355.cif.'
;
_cod_database_code 7034355
_shelx_space_group_comment
;
The symmetry employed for this shelxl refinement is uniquely defined
by the following loop, which should always be used as a source of
symmetry information in preference to the above space-group names.
They are only intended as comments.
;
_shelxl_version_number 2014/6

loop_
_space_group_symop_operation_xyz
'x, y, z'
'-x, -y, -z'

loop_
_atom_site_label
_atom_site_type_symbol
_atom_site_fract_x
_atom_site_fract_y
_atom_site_fract_z
_atom_site_U_iso_or_equiv
_atom_site_adp_type
_atom_site_occupancy
_atom_site_site_symmetry_order
_atom_site_calc_flag
_atom_site_refinement_flags_posn
_atom_site_refinement_flags_adp
N1 N 0.4083(3) 0.6549(2) 0.58890(18) 0.0575(7) Uani 1 1 d . .
N2 N 0.1753(2) 0.4134(2) 0.68230(14) 0.0411(5) Uani 1 1 d . .
N3 N 0.1858(2) 0.3369(2) 0.76006(13) 0.0395(5) Uani 1 1 d . .
N4 N 0.8204(3) -0.1172(3) 0.6370(2) 0.0726(8) Uani 1 1 d . .
N5 N 0.5154(3) 0.6372(3) 0.90147(19) 0.0649(8) Uani 1 1 d . .
O1 O 0.4586(4) 0.7349(3) 0.5593(2) 0.1159(12) Uani 1 1 d . .
O2 O 0.4235(4) 0.6044(3) 0.66157(18) 0.1102(12) Uani 1 1 d . .
O3 O -0.0582(2) 0.3477(2) 0.76713(14) 0.0666(7) Uani 1 1 d . .
O4 O 0.63662(19) 0.22608(17) 0.81350(12) 0.0454(5) Uani 1 1 d . .
C1 C 0.3283(3) 0.6188(3) 0.53249(18) 0.0454(7) Uani 1 1 d . .
C2 C 0.3112(3) 0.6855(3) 0.4500(2) 0.0568(8) Uani 1 1 d . .
H2 H 0.3526 0.7468 0.4319 0.068 Uiso 1 1 calc R U
C3 C 0.2326(4) 0.6609(3) 0.3947(2) 0.0638(9) Uani 1 1 d . .
H3 H 0.2213 0.7051 0.3391 0.077 Uiso 1 1 calc R U
C4 C 0.1706(4) 0.5700(3) 0.42238(19) 0.0600(8) Uani 1 1 d . .
H4 H 0.1168 0.5534 0.3856 0.072 Uiso 1 1 calc R U
C5 C 0.1891(3) 0.5041(3) 0.50479(18) 0.0514(7) Uani 1 1 d . .
H5 H 0.1469 0.4432 0.5224 0.062 Uiso 1 1 calc R U
C6 C 0.2684(3) 0.5251(3) 0.56260(17) 0.0426(6) Uani 1 1 d . .
C7 C 0.2851(3) 0.4461(2) 0.64851(17) 0.0418(6) Uani 1 1 d . .
H7 H 0.3714 0.4213 0.6766 0.050 Uiso 1 1 calc R U
C8 C 0.0606(3) 0.3099(3) 0.79762(18) 0.0439(6) Uani 1 1 d . .
C9 C 0.1043(3) 0.2293(3) 0.88038(17) 0.0429(6) Uani 1 1 d . .
C10 C 0.0178(3) 0.1816(3) 0.9447(2) 0.0575(8) Uani 1 1 d . .
H10 H -0.0818 0.1973 0.9384 0.069 Uiso 1 1 calc R U
C11 C 0.0848(4) 0.1099(3) 1.0183(2) 0.0650(9) Uani 1 1 d . .
H11 H 0.0294 0.0773 1.0626 0.078 Uiso 1 1 calc R U
C12 C 0.2337(4) 0.0862(3) 1.0264(2) 0.0600(8) Uani 1 1 d . .
H12 H 0.2768 0.0379 1.0763 0.072 Uiso 1 1 calc R U
C13 C 0.3198(3) 0.1328(3) 0.96177(18) 0.0475(7) Uani 1 1 d . .
H13 H 0.4201 0.1155 0.9674 0.057 Uiso 1 1 calc R U
C14 C 0.2528(3) 0.2058(2) 0.88855(16) 0.0368(6) Uani 1 1 d . .
C15 C 0.3203(3) 0.2716(2) 0.81058(16) 0.0360(6) Uani 1 1 d . .
C16 C 0.4517(3) 0.1743(2) 0.75940(16) 0.0376(6) Uani 1 1 d . .
C17 C 0.4308(3) 0.0973(3) 0.70746(18) 0.0481(7) Uani 1 1 d . .
H17 H 0.3325 0.1099 0.7004 0.058 Uiso 1 1 calc R U
C18 C 0.5506(3) 0.0029(3) 0.6660(2) 0.0538(7) Uani 1 1 d . .
H18 H 0.5315 -0.0451 0.6309 0.065 Uiso 1 1 calc R U
C19 C 0.6998(3) -0.0214(3) 0.67614(19) 0.0503(7) Uani 1 1 d . .
C20 C 0.7223(3) 0.0570(2) 0.72803(18) 0.0459(7) Uani 1 1 d . .
H20 H 0.8201 0.0441 0.7362 0.055 Uiso 1 1 calc R U
C21 C 0.5993(3) 0.1531(2) 0.76700(16) 0.0370(6) Uani 1 1 d . .
C22 C 0.5224(3) 0.3420(2) 0.83608(16) 0.0373(6) Uani 1 1 d . .
C23 C 0.5732(3) 0.4292(3) 0.85584(17) 0.0440(6) Uani 1 1 d . .
H23 H 0.6766 0.4092 0.8518 0.053 Uiso 1 1 calc R U
C24 C 0.4689(3) 0.5478(3) 0.88196(18) 0.0463(7) Uani 1 1 d . .
C25 C 0.3149(3) 0.5717(3) 0.8877(2) 0.0515(7) Uani 1 1 d . .
H25 H 0.2429 0.6483 0.9066 0.062 Uiso 1 1 calc R U
C26 C 0.2681(3) 0.4834(3) 0.86575(19) 0.0478(7) Uani 1 1 d . .
H26 H 0.1649 0.5025 0.8696 0.057 Uiso 1 1 calc R U
C27 C 0.3708(3) 0.3664(2) 0.83792(16) 0.0366(6) Uani 1 1 d . .
C28 C 0.7779(7) -0.1406(5) 0.4902(3) 0.1219(19) Uani 1 1 d . .
H28A H 0.6899 -0.0612 0.4889 0.183 Uiso 1 1 calc R U
H28B H 0.7644 -0.1994 0.4589 0.183 Uiso 1 1 calc R U
H28C H 0.8654 -0.1243 0.4636 0.183 Uiso 1 1 calc R U
C29 C 0.7995(5) -0.1978(4) 0.5824(3) 0.0791(11) Uani 1 1 d . .
H29A H 0.7119 -0.2165 0.6079 0.095 Uiso 1 1 calc R U
H29B H 0.8871 -0.2788 0.5827 0.095 Uiso 1 1 calc R U
C30 C 0.9774(6) -0.1293(6) 0.6386(4) 0.131(2) Uani 1 1 d D .
H30A H 1.0397 -0.1656 0.5870 0.157 Uiso 1 1 calc R U
H30B H 0.9775 -0.0447 0.6384 0.157 Uiso 1 1 calc R U
C31 C 1.0361(8) -0.2057(7) 0.7106(5) 0.156(3) Uani 1 1 d D .
H31A H 0.9702 -0.1733 0.7615 0.235 Uiso 1 1 calc R U
H31B H 1.1341 -0.2064 0.7134 0.235 Uiso 1 1 calc R U
H31C H 1.0456 -0.2917 0.7078 0.235 Uiso 1 1 calc R U
C32 C 0.7310(8) 0.6516(6) 0.8116(5) 0.155(3) Uani 1 1 d . .
H32A H 0.7127 0.6078 0.7705 0.233 Uiso 1 1 calc R U
H32B H 0.8378 0.6304 0.8085 0.233 Uiso 1 1 calc R U
H32C H 0.6788 0.7428 0.7982 0.233 Uiso 1 1 calc R U
C33 C 0.6778(6) 0.6129(4) 0.8963(4) 0.1035(15) Uani 1 1 d . .
H33A H 0.6919 0.6601 0.9376 0.124 Uiso 1 1 calc R U
H33B H 0.7358 0.5219 0.9116 0.124 Uiso 1 1 calc R U
C34 C 0.4062(4) 0.7623(3) 0.9235(3) 0.0755(11) Uani 1 1 d . .
H34A H 0.4565 0.8013 0.9509 0.091 Uiso 1 1 calc R U
H34B H 0.3273 0.7500 0.9661 0.091 Uiso 1 1 calc R U
C35 C 0.3331(6) 0.8542(4) 0.8480(3) 0.1046(15) Uani 1 1 d . .
H35A H 0.4095 0.8705 0.8066 0.157 Uiso 1 1 calc R U
H35B H 0.2616 0.9336 0.8685 0.157 Uiso 1 1 calc R U
H35C H 0.2817 0.8172 0.8207 0.157 Uiso 1 1 calc R U

loop_
_atom_site_aniso_label
_atom_site_aniso_U_11
_atom_site_aniso_U_22
_atom_site_aniso_U_33
_atom_site_aniso_U_23
_atom_site_aniso_U_13
_atom_site_aniso_U_12
N1 0.0572(15) 0.0544(15) 0.0641(17) -0.0009(13) -0.0035(13) -0.0285(13)
N2 0.0399(12) 0.0398(12) 0.0391(12) 0.0028(9) -0.0046(9) -0.0137(10)
N3 0.0351(11) 0.0419(12) 0.0404(12) 0.0039(9) -0.0057(9) -0.0166(9)
N4 0.0502(16) 0.0696(18) 0.094(2) -0.0445(16) 0.0031(14) -0.0095(14)
N5 0.0633(17) 0.0548(16) 0.090(2) -0.0256(14) -0.0044(14) -0.0315(13)
O1 0.162(3) 0.130(3) 0.108(2) 0.027(2) -0.040(2) -0.116(3)
O2 0.183(3) 0.129(3) 0.0716(18) 0.0297(18) -0.054(2) -0.115(3)
O3 0.0411(12) 0.0946(17) 0.0646(14) 0.0125(12) -0.0130(10) -0.0329(11)
O4 0.0345(9) 0.0404(10) 0.0620(12) -0.0145(9) -0.0082(8) -0.0110(8)
C1 0.0379(14) 0.0435(15) 0.0494(16) -0.0015(12) 0.0020(12) -0.0145(12)
C2 0.0542(17) 0.0530(18) 0.0552(18) 0.0091(14) 0.0012(14) -0.0217(14)
C3 0.067(2) 0.069(2) 0.0465(17) 0.0135(15) -0.0049(15) -0.0265(17)
C4 0.0626(19) 0.073(2) 0.0447(17) 0.0028(15) -0.0085(14) -0.0296(17)
C5 0.0525(17) 0.0559(17) 0.0471(16) 0.0019(13) -0.0049(13) -0.0256(14)
C6 0.0369(14) 0.0416(14) 0.0416(14) -0.0007(11) 0.0015(11) -0.0116(11)
C7 0.0375(14) 0.0391(14) 0.0441(15) 0.0011(11) -0.0047(11) -0.0127(11)
C8 0.0335(14) 0.0490(15) 0.0490(15) -0.0038(12) -0.0027(12) -0.0173(12)
C9 0.0409(14) 0.0435(15) 0.0447(15) -0.0018(12) -0.0011(11) -0.0195(12)
C10 0.0482(16) 0.067(2) 0.0583(19) 0.0029(16) 0.0052(14) -0.0312(15)
C11 0.071(2) 0.071(2) 0.0541(19) 0.0066(16) 0.0081(16) -0.0398(18)
C12 0.081(2) 0.0565(18) 0.0450(17) 0.0099(14) -0.0086(15) -0.0354(17)
C13 0.0536(16) 0.0441(15) 0.0471(16) 0.0035(12) -0.0131(13) -0.0220(13)
C14 0.0409(14) 0.0308(12) 0.0402(14) -0.0042(10) -0.0022(11) -0.0163(11)
C15 0.0345(13) 0.0344(13) 0.0388(13) -0.0004(10) -0.0043(10) -0.0145(11)
C16 0.0382(14) 0.0345(13) 0.0389(14) -0.0016(11) -0.0038(11) -0.0143(11)
C17 0.0438(15) 0.0498(16) 0.0545(17) -0.0097(13) -0.0071(13) -0.0201(13)
C18 0.0537(17) 0.0505(17) 0.0596(18) -0.0191(14) -0.0064(14) -0.0179(14)
C19 0.0510(17) 0.0416(15) 0.0544(17) -0.0109(13) -0.0005(13) -0.0141(13)
C20 0.0375(14) 0.0399(15) 0.0560(17) -0.0055(12) -0.0038(12) -0.0113(12)
C21 0.0392(14) 0.0328(13) 0.0385(13) 0.0002(10) -0.0049(11) -0.0152(11)
C22 0.0378(13) 0.0337(13) 0.0379(13) -0.0018(11) -0.0040(10) -0.0125(11)
C23 0.0423(14) 0.0431(15) 0.0500(16) -0.0054(12) -0.0059(12) -0.0198(12)
C24 0.0539(16) 0.0423(15) 0.0485(16) -0.0068(12) -0.0026(13) -0.0251(13)
C25 0.0517(17) 0.0362(15) 0.0634(19) -0.0124(13) 0.0021(14) -0.0147(13)
C26 0.0389(14) 0.0411(15) 0.0617(18) -0.0085(13) 0.0001(12) -0.0151(12)
C27 0.0374(13) 0.0322(13) 0.0385(13) 0.0004(10) -0.0027(10) -0.0143(11)
C28 0.149(5) 0.113(4) 0.085(3) -0.034(3) -0.016(3) -0.022(3)
C29 0.076(2) 0.063(2) 0.087(3) -0.038(2) -0.005(2) -0.0070(18)
C30 0.086(3) 0.127(4) 0.139(5) -0.087(4) -0.026(3) 0.032(3)
C31 0.116(5) 0.172(6) 0.167(6) -0.064(6) -0.013(5) -0.027(5)
C32 0.155(6) 0.101(4) 0.185(7) 0.011(4) 0.023(5) -0.051(4)
C33 0.112(4) 0.073(3) 0.145(4) -0.039(3) 0.003(3) -0.053(3)
C34 0.079(2) 0.058(2) 0.103(3) -0.036(2) -0.001(2) -0.0342(19)
C35 0.112(4) 0.054(2) 0.138(4) -0.005(3) 0.007(3) -0.033(2)

loop_
_atom_type_symbol
_atom_type_description
_atom_type_scat_dispersion_real
_atom_type_scat_dispersion_imag
_atom_type_scat_source
C C 0.0033 0.0016 'International Tables Vol C Tables 4.2.6.8 and 6.1.1.4'
H H 0.0000 0.0000 'International Tables Vol C Tables 4.2.6.8 and 6.1.1.4'
N N 0.0061 0.0033 'International Tables Vol C Tables 4.2.6.8 and 6.1.1.4'
O O 0.0106 0.0060 'International Tables Vol C Tables 4.2.6.8 and 6.1.1.4'

loop_
_geom_angle_atom_site_label_1
_geom_angle_atom_site_label_2
_geom_angle_atom_site_label_3
_geom_angle
O2 N1 O1 121.3(3)
O2 N1 C1 120.2(3)
O1 N1 C1 118.5(3)
C7 N2 N3 119.8(2)
N2 N3 C8 118.2(2)
N2 N3 C15 127.94(19)
C8 N3 C15 113.8(2)
C19 N4 C29 122.0(3)
C19 N4 C30 120.4(3)
C29 N4 C30 117.0(3)
C24 N5 C34 120.9(3)
C24 N5 C33 121.7(3)
C34 N5 C33 117.4(3)
C21 O4 C22 117.37(19)
C2 C1 C6 122.1(3)
C2 C1 N1 116.4(3)
C6 C1 N1 121.4(2)
C3 C2 C1 119.9(3)
C3 C2 H2 120.1
C1 C2 H2 120.1
C2 C3 C4 119.7(3)
C2 C3 H3 120.2
C4 C3 H3 120.2
C5 C4 C3 119.7(3)
C5 C4 H4 120.1
C3 C4 H4 120.1
C4 C5 C6 122.6(3)
C4 C5 H5 118.7
C6 C5 H5 118.7
C5 C6 C1 116.0(2)
C5 C6 C7 118.0(2)
C1 C6 C7 126.0(3)
N2 C7 C6 116.9(2)
N2 C7 H7 121.5
C6 C7 H7 121.5
O3 C8 N3 125.6(3)
O3 C8 C9 128.6(2)
N3 C8 C9 105.7(2)
C14 C9 C10 121.6(3)
C14 C9 C8 109.4(2)
C10 C9 C8 129.0(3)
C11 C10 C9 117.8(3)
C11 C10 H10 121.1
C9 C10 H10 121.1
C10 C11 C12 120.5(3)
C10 C11 H11 119.7
C12 C11 H11 119.7
C13 C12 C11 121.4(3)
C13 C12 H12 119.3
C11 C12 H12 119.3
C12 C13 C14 118.3(3)
C12 C13 H13 120.8
C14 C13 H13 120.8
C9 C14 C13 120.3(2)
C9 C14 C15 111.2(2)
C13 C14 C15 128.5(2)
N3 C15 C27 112.17(19)
N3 C15 C16 111.31(19)
C27 C15 C16 110.1(2)
N3 C15 C14 99.82(18)
C27 C15 C14 111.49(19)
C16 C15 C14 111.67(19)
C21 C16 C17 116.7(2)
C21 C16 C15 120.7(2)
C17 C16 C15 122.5(2)
C18 C17 C16 122.3(3)
C18 C17 H17 118.8
C16 C17 H17 118.8
C17 C18 C19 121.0(3)
C17 C18 H18 119.5
C19 C18 H18 119.5
N4 C19 C18 121.6(3)
N4 C19 C20 121.3(3)
C18 C19 C20 117.1(2)
C21 C20 C19 120.4(2)
C21 C20 H20 119.8
C19 C20 H20 119.8
C16 C21 O4 122.8(2)
C16 C21 C20 122.4(2)
O4 C21 C20 114.7(2)
C23 C22 C27 123.3(2)
C23 C22 O4 114.8(2)
C27 C22 O4 122.0(2)
C22 C23 C24 120.0(2)
C22 C23 H23 120.0
C24 C23 H23 120.0
N5 C24 C25 121.1(3)
N5 C24 C23 121.6(3)
C25 C24 C23 117.3(2)
C26 C25 C24 121.0(2)
C26 C25 H25 119.5
C24 C25 H25 119.5
C25 C26 C27 122.0(3)
C25 C26 H26 119.0
C27 C26 H26 119.0
C22 C27 C26 116.2(2)
C22 C27 C15 121.5(2)
C26 C27 C15 122.3(2)
C29 C28 H28A 109.5
C29 C28 H28B 109.5
H28A C28 H28B 109.5
C29 C28 H28C 109.5
H28A C28 H28C 109.5
H28B C28 H28C 109.5
N4 C29 C28 114.8(4)
N4 C29 H29A 108.6
C28 C29 H29A 108.6
N4 C29 H29B 108.6
C28 C29 H29B 108.6
H29A C29 H29B 107.6
C31 C30 N4 110.5(6)
C31 C30 H30A 109.6
N4 C30 H30A 109.6
C31 C30 H30B 109.6
N4 C30 H30B 109.6
H30A C30 H30B 108.1
C30 C31 H31A 109.5
C30 C31 H31B 109.5
H31A C31 H31B 109.5
C30 C31 H31C 109.5
H31A C31 H31C 109.5
H31B C31 H31C 109.5
C33 C32 H32A 109.5
C33 C32 H32B 109.5
H32A C32 H32B 109.5
C33 C32 H32C 109.5
H32A C32 H32C 109.5
H32B C32 H32C 109.5
C32 C33 N5 110.6(5)
C32 C33 H33A 109.5
N5 C33 H33A 109.5
C32 C33 H33B 109.5
N5 C33 H33B 109.5
H33A C33 H33B 108.1
N5 C34 C35 115.0(3)
N5 C34 H34A 108.5
C35 C34 H34A 108.5
N5 C34 H34B 108.5
C35 C34 H34B 108.5
H34A C34 H34B 107.5
C34 C35 H35A 109.5
C34 C35 H35B 109.5
H35A C35 H35B 109.5
C34 C35 H35C 109.5
H35A C35 H35C 109.5
H35B C35 H35C 109.5

loop_
_geom_bond_atom_site_label_1
_geom_bond_atom_site_label_2
_geom_bond_distance
N1 O2 1.189(3)
N1 O1 1.202(3)
N1 C1 1.476(4)
N2 C7 1.279(3)
N2 N3 1.366(3)
N3 C8 1.393(3)
N3 C15 1.497(3)
N4 C19 1.376(4)
N4 C29 1.452(4)
N4 C30 1.482(6)
N5 C24 1.373(4)
N5 C34 1.450(4)
N5 C33 1.479(5)
O3 C8 1.206(3)
O4 C21 1.382(3)
O4 C22 1.395(3)
C1 C2 1.383(4)
C1 C6 1.403(4)
C2 C3 1.378(5)
C2 H2 0.9300
C3 C4 1.383(5)
C3 H3 0.9300
C4 C5 1.380(4)
C4 H4 0.9300
C5 C6 1.391(4)
C5 H5 0.9300
C6 C7 1.482(4)
C7 H7 0.9300
C8 C9 1.473(4)
C9 C14 1.382(4)
C9 C10 1.390(4)
C10 C11 1.385(4)
C10 H10 0.9300
C11 C12 1.385(5)
C11 H11 0.9300
C12 C13 1.384(4)
C12 H12 0.9300
C13 C14 1.384(4)
C13 H13 0.9300
C14 C15 1.523(3)
C15 C27 1.509(3)
C15 C16 1.522(3)
C16 C21 1.378(4)
C16 C17 1.390(4)
C17 C18 1.380(4)
C17 H17 0.9300
C18 C19 1.394(4)
C18 H18 0.9300
C19 C20 1.410(4)
C20 C21 1.387(4)
C20 H20 0.9300
C22 C23 1.379(4)
C22 C27 1.381(3)
C23 C24 1.402(4)
C23 H23 0.9300
C24 C25 1.399(4)
C25 C26 1.380(4)
C25 H25 0.9300
C26 C27 1.394(4)
C26 H26 0.9300
C28 C29 1.492(6)
C28 H28A 0.9600
C28 H28B 0.9600
C28 H28C 0.9600
C29 H29A 0.9700
C29 H29B 0.9700
C30 C31 1.353(7)
C30 H30A 0.9700
C30 H30B 0.9700
C31 H31A 0.9600
C31 H31B 0.9600
C31 H31C 0.9600
C32 C33 1.408(7)
C32 H32A 0.9600
C32 H32B 0.9600
C32 H32C 0.9600
C33 H33A 0.9700
C33 H33B 0.9700
C34 C35 1.501(6)
C34 H34A 0.9700
C34 H34B 0.9700
C35 H35A 0.9600
C35 H35B 0.9600
C35 H35C 0.9600
